data_4028427
loop_
_publ_author_name
'Phillip L. van der Peet'
'Timothy U. Connell'
'Christian Gunawan'
'Jonathan M. White'
'Paul S. Donnelly'
'Spencer J. Williams'

_publ_section_title
;
 A Click Chemistry Approach to 5,5'-Disubstituted-3,3'-Bisisoxazoles from
 Dichloroglyoxime and Alkynes: Luminescent Organometallic Iridium and
 Rhenium Bisisoxazole Complexes
;
_journal_name_full 'Journal of Organic Chemistry'
_journal_page_first 7298
_journal_page_last 7304
_journal_paper_doi 10.1021/jo4008755
_journal_volume 78
_journal_year 2013
_chemical_formula_sum 'C41 H30 B Cl2 F4 Ir N4 O2'
_chemical_formula_weight 960.60
_chemical_name_systematic
;
 ?
;
_space_group_IT_number 14
_symmetry_cell_setting monoclinic
_symmetry_space_group_name_Hall '-P 2ybc'
_symmetry_space_group_name_H-M 'P 1 21/c 1'
_atom_sites_solution_hydrogens geom
_atom_sites_solution_primary direct
_atom_sites_solution_secondary difmap
_audit_creation_method SHELXL-97
_cell_angle_alpha 90.00
_cell_angle_beta 96.101(2)
_cell_angle_gamma 90.00
_cell_formula_units_Z 4
_cell_length_a 13.5470(2)
_cell_length_b 14.1554(2)
_cell_length_c 19.7922(3)
_cell_measurement_reflns_used 18791
_cell_measurement_temperature 130.0(2)
_cell_measurement_theta_max 34.4212
_cell_measurement_theta_min 2.8722
_cell_volume 3773.92(10)
_computing_structure_refinement 'SHELXL-97 (Sheldrick, 1997)'
_diffrn_ambient_temperature 130.0(2)
_diffrn_measured_fraction_theta_full 0.999
_diffrn_measured_fraction_theta_max 0.936
_diffrn_measurement_device_type 'SuperNova, Dual, Cu at zero, Atlas'
_diffrn_measurement_method '\w scans'
_diffrn_radiation_monochromator mirror
_diffrn_radiation_source 'SuperNova (Mo) x-ray Source'
_diffrn_radiation_type 'Mo K\a'
_diffrn_radiation_wavelength 0.7107
_diffrn_reflns_av_R_equivalents 0.0326
_diffrn_reflns_av_sigmaI/netI 0.0417
_diffrn_reflns_limit_h_max 21
_diffrn_reflns_limit_h_min -21
_diffrn_reflns_limit_k_max 22
_diffrn_reflns_limit_k_min -20
_diffrn_reflns_limit_l_max 30
_diffrn_reflns_limit_l_min -25
_diffrn_reflns_number 39752
_diffrn_reflns_theta_full 32.50
_diffrn_reflns_theta_max 34.50
_diffrn_reflns_theta_min 2.88
_exptl_absorpt_coefficient_mu 3.742
_exptl_absorpt_correction_T_max 0.644
_exptl_absorpt_correction_T_min 0.332
_exptl_absorpt_correction_type analytical
_exptl_absorpt_process_details
;
CrysAlisPro, Agilent Technologies,
Version 1.171.36.21 (release 14-08-2012 CrysAlis171 .NET)
(compiled Sep 14 2012,17:21:16)
Analytical numeric absorption correction using a multifaceted crystal
            model based on expressions derived by R.C. Clark & J.S. Reid.
(Clark, R. C. & Reid, J. S. (1995). Acta Cryst. A51, 887-897)
;
_exptl_crystal_colour yellow
_exptl_crystal_density_diffrn 1.691
_exptl_crystal_description slab
_exptl_crystal_F_000 1888
_exptl_crystal_size_max 0.4879
_exptl_crystal_size_mid 0.2371
_exptl_crystal_size_min 0.1205
_refine_diff_density_max 1.478
_refine_diff_density_min -1.440
_refine_diff_density_rms 0.123
_refine_ls_extinction_method none
_refine_ls_goodness_of_fit_ref 1.018
_refine_ls_hydrogen_treatment constr
_refine_ls_matrix_type full
_refine_ls_number_parameters 496
_refine_ls_number_reflns 14989
_refine_ls_number_restraints 0
_refine_ls_restrained_S_all 1.018
_refine_ls_R_factor_all 0.0421
_refine_ls_R_factor_gt 0.0295
_refine_ls_shift/su_max 0.002
_refine_ls_shift/su_mean 0.000
_refine_ls_structure_factor_coef Fsqd
_refine_ls_weighting_details 'calc w=1/[\s^2^(Fo^2^)+(0.0235P)^2^+2.9166P] where P=(Fo^2^+2Fc^2^)/3'
_refine_ls_weighting_scheme calc
_refine_ls_wR_factor_gt 0.0607
_refine_ls_wR_factor_ref 0.0664
_reflns_number_gt 12322
_reflns_number_total 14989
_reflns_threshold_expression >2sigma(I)
_cod_data_source_file jo4008755_si_004.cif
_cod_data_source_block shelxl
_cod_database_code 4028427

loop_
_symmetry_equiv_pos_as_xyz
'x, y, z'
'-x, y+1/2, -z+1/2'
'-x, -y, -z'
'x, -y-1/2, z-1/2'

loop_
_atom_site_label
_atom_site_type_symbol
_atom_site_fract_x
_atom_site_fract_y
_atom_site_fract_z
_atom_site_U_iso_or_equiv
_atom_site_adp_type
_atom_site_occupancy
_atom_site_symmetry_multiplicity
_atom_site_calc_flag
_atom_site_refinement_flags
Ir Ir 0.213808(6) 0.427974(6) 0.292361(4) 0.01445(2) Uani 1 1 d .
Cl2 Cl 0.13933(6) 0.22448(9) 0.47937(5) 0.0639(3) Uani 1 1 d .
Cl1 Cl -0.02244(7) 0.28251(12) 0.55372(5) 0.0830(4) Uani 1 1 d .
F4 F 0.68716(12) 0.27545(11) 0.41412(8) 0.0312(3) Uani 1 1 d .
F1 F 0.55866(11) 0.37889(13) 0.41445(8) 0.0348(4) Uani 1 1 d .
F3 F 0.60126(15) 0.32009(12) 0.31423(8) 0.0428(4) Uani 1 1 d .
O1 O 0.33149(12) 0.31586(11) 0.42212(8) 0.0188(3) Uani 1 1 d .
F2 F 0.70023(13) 0.42579(12) 0.37469(11) 0.0435(4) Uani 1 1 d .
O2 O 0.20466(12) 0.64983(11) 0.33056(8) 0.0188(3) Uani 1 1 d .
C28 C 0.24337(16) 0.70485(16) 0.38348(11) 0.0187(4) Uani 1 1 d .
N2 N 0.33819(13) 0.47990(13) 0.25457(9) 0.0165(3) Uani 1 1 d .
N4 N 0.22185(14) 0.55641(13) 0.34952(10) 0.0185(4) Uani 1 1 d .
N3 N 0.28919(14) 0.39626(13) 0.39135(9) 0.0183(3) Uani 1 1 d .
C36 C 0.24661(19) 0.86571(17) 0.43000(13) 0.0255(5) Uani 1 1 d .
H36 H 0.2492 0.8399 0.4734 0.031 Uiso 1 1 calc R
C27 C 0.28429(18) 0.65028(16) 0.43555(11) 0.0216(4) Uani 1 1 d .
H27 H 0.3146 0.6698 0.4776 0.026 Uiso 1 1 calc R
C9 C 0.26366(19) 0.17287(17) 0.17917(13) 0.0255(5) Uani 1 1 d .
H9 H 0.3109 0.1477 0.1534 0.031 Uiso 1 1 calc R
C24 C 0.35666(18) 0.43357(16) 0.49705(11) 0.0213(4) Uani 1 1 d .
H24 H 0.3762 0.4683 0.5361 0.026 Uiso 1 1 calc R
C2 C -0.06184(19) 0.3901(2) 0.37990(14) 0.0301(6) Uani 1 1 d .
H2 H -0.1004 0.4245 0.4073 0.036 Uiso 1 1 calc R
C34 C 0.47262(17) 0.29166(19) 0.59028(12) 0.0247(5) Uani 1 1 d .
H34 H 0.4799 0.3551 0.6020 0.030 Uiso 1 1 calc R
C23 C 0.37184(17) 0.34050(16) 0.48583(11) 0.0191(4) Uani 1 1 d .
N1 N 0.08378(14) 0.37845(14) 0.32215(10) 0.0194(4) Uani 1 1 d .
C7 C 0.10819(19) 0.15862(17) 0.22599(13) 0.0243(5) Uani 1 1 d .
H7 H 0.0510 0.1246 0.2318 0.029 Uiso 1 1 calc R
C29 C 0.41935(17) 0.26631(17) 0.52857(12) 0.0213(4) Uani 1 1 d .
C13 C 0.50850(17) 0.52685(18) 0.26582(13) 0.0245(5) Uani 1 1 d .
H13 H 0.5721 0.5212 0.2882 0.029 Uiso 1 1 calc R
C18 C 0.18659(19) 0.57187(17) 0.10416(12) 0.0236(5) Uani 1 1 d .
H18 H 0.2318 0.6045 0.0807 0.028 Uiso 1 1 calc R
C30 C 0.4089(2) 0.17187(18) 0.51097(14) 0.0303(5) Uani 1 1 d .
H30 H 0.3737 0.1544 0.4700 0.036 Uiso 1 1 calc R
C33 C 0.51459(18) 0.2229(2) 0.63394(13) 0.0303(6) Uani 1 1 d .
H33 H 0.5500 0.2399 0.6750 0.036 Uiso 1 1 calc R
C39 C 0.2409(2) 0.94238(19) 0.30065(15) 0.0325(6) Uani 1 1 d .
H39 H 0.2396 0.9684 0.2574 0.039 Uiso 1 1 calc R
C22 C 0.15117(16) 0.48101(15) 0.20424(11) 0.0166(4) Uani 1 1 d .
C17 C 0.21753(16) 0.53111(15) 0.16716(11) 0.0174(4) Uani 1 1 d .
C37 C 0.2494(2) 0.96306(19) 0.42160(15) 0.0306(5) Uani 1 1 d .
H37 H 0.2532 1.0026 0.4593 0.037 Uiso 1 1 calc R
C5 C 0.05474(16) 0.29137(17) 0.29879(12) 0.0205(4) Uani 1 1 d .
C15 C 0.39586(18) 0.59116(17) 0.17685(13) 0.0236(5) Uani 1 1 d .
H15 H 0.3830 0.6304 0.1392 0.028 Uiso 1 1 calc R
C14 C 0.49003(19) 0.58792(18) 0.21173(14) 0.0274(5) Uani 1 1 d .
H14 H 0.5403 0.6266 0.1988 0.033 Uiso 1 1 calc R
C35 C 0.24002(17) 0.80704(16) 0.37334(12) 0.0198(4) Uani 1 1 d .
C8 C 0.1778(2) 0.12214(17) 0.18682(13) 0.0264(5) Uani 1 1 d .
H8 H 0.1672 0.0638 0.1657 0.032 Uiso 1 1 calc R
C20 C 0.02181(18) 0.51557(18) 0.11270(12) 0.0255(5) Uani 1 1 d .
H20 H -0.0442 0.5106 0.0946 0.031 Uiso 1 1 calc R
C3 C -0.09188(19) 0.3017(2) 0.35656(15) 0.0318(6) Uani 1 1 d .
H3 H -0.1510 0.2759 0.3681 0.038 Uiso 1 1 calc R
C32 C 0.5037(2) 0.1288(2) 0.61628(15) 0.0350(6) Uani 1 1 d .
H32 H 0.5316 0.0825 0.6457 0.042 Uiso 1 1 calc R
C19 C 0.08886(19) 0.56359(18) 0.07683(13) 0.0270(5) Uani 1 1 d .
H19 H 0.0681 0.5900 0.0347 0.032 Uiso 1 1 calc R
C38 C 0.2464(2) 1.00110(18) 0.35714(15) 0.0317(6) Uani 1 1 d .
H38 H 0.2481 1.0663 0.3515 0.038 Uiso 1 1 calc R
C11 C 0.21026(16) 0.30020(15) 0.24850(11) 0.0172(4) Uani 1 1 d .
C16 C 0.32068(16) 0.53536(15) 0.19846(11) 0.0173(4) Uani 1 1 d .
C10 C 0.27988(17) 0.26105(16) 0.20960(12) 0.0213(4) Uani 1 1 d .
H10 H 0.3377 0.2941 0.2039 0.026 Uiso 1 1 calc R
C26 C 0.27016(17) 0.55775(15) 0.41121(11) 0.0189(4) Uani 1 1 d .
C4 C -0.03367(18) 0.25200(19) 0.31597(14) 0.0273(5) Uani 1 1 d .
H4 H -0.0532 0.1923 0.3001 0.033 Uiso 1 1 calc R
C21 C 0.05248(17) 0.47469(17) 0.17558(12) 0.0206(4) Uani 1 1 d .
H21 H 0.0065 0.4427 0.1988 0.025 Uiso 1 1 calc R
C40 C 0.23737(19) 0.84537(18) 0.30841(13) 0.0260(5) Uani 1 1 d .
H40 H 0.2333 0.8061 0.2706 0.031 Uiso 1 1 calc R
B1 B 0.6366(2) 0.3497(2) 0.37871(14) 0.0235(5) Uani 1 1 d .
C1 C 0.02631(18) 0.42672(18) 0.36201(13) 0.0249(5) Uani 1 1 d .
H1 H 0.0466 0.4862 0.3778 0.030 Uiso 1 1 calc R
C12 C 0.43151(16) 0.47424(17) 0.28628(12) 0.0206(4) Uani 1 1 d .
H12 H 0.4441 0.4335 0.3231 0.025 Uiso 1 1 calc R
C31 C 0.4519(2) 0.1033(2) 0.55545(17) 0.0380(7) Uani 1 1 d .
H31 H 0.4455 0.0398 0.5439 0.046 Uiso 1 1 calc R
C6 C 0.12430(16) 0.24699(16) 0.25673(11) 0.0194(4) Uani 1 1 d .
C41 C 0.0878(3) 0.2178(3) 0.55638(17) 0.0505(9) Uani 1 1 d .
H41A H 0.1350 0.2421 0.5925 0.061 Uiso 1 1 calc R
H41B H 0.0745 0.1523 0.5665 0.061 Uiso 1 1 calc R
C25 C 0.30461(17) 0.46553(16) 0.43625(11) 0.0191(4) Uani 1 1 d .

loop_
_atom_site_aniso_label
_atom_site_aniso_U_11
_atom_site_aniso_U_22
_atom_site_aniso_U_33
_atom_site_aniso_U_23
_atom_site_aniso_U_13
_atom_site_aniso_U_12
Ir 0.01623(4) 0.01338(4) 0.01359(4) 0.00096(3) 0.00087(3) 0.00072(3)
Cl2 0.0390(4) 0.0940(8) 0.0606(6) 0.0174(6) 0.0146(4) 0.0070(5)
Cl1 0.0442(5) 0.1561(13) 0.0500(5) -0.0298(7) 0.0108(4) -0.0032(6)
F4 0.0409(8) 0.0271(8) 0.0243(7) -0.0011(6) -0.0025(6) 0.0093(7)
F1 0.0264(7) 0.0472(10) 0.0314(8) -0.0030(8) 0.0065(6) 0.0067(7)
F3 0.0669(12) 0.0373(9) 0.0220(7) -0.0040(7) -0.0052(8) 0.0129(9)
O1 0.0243(7) 0.0151(7) 0.0167(7) 0.0027(6) 0.0001(6) 0.0028(6)
F2 0.0364(9) 0.0342(9) 0.0615(13) 0.0031(8) 0.0121(9) -0.0060(7)
O2 0.0247(8) 0.0153(7) 0.0160(7) 0.0003(6) 0.0008(6) 0.0033(6)
C28 0.0228(10) 0.0163(9) 0.0172(9) -0.0020(8) 0.0031(8) 0.0015(8)
N2 0.0175(8) 0.0138(8) 0.0173(8) 0.0006(7) -0.0015(6) -0.0003(7)
N4 0.0245(9) 0.0130(8) 0.0178(8) 0.0006(7) 0.0015(7) 0.0025(7)
N3 0.0241(9) 0.0140(8) 0.0165(8) 0.0034(7) 0.0002(7) 0.0018(7)
C36 0.0340(12) 0.0207(11) 0.0225(11) -0.0035(9) 0.0059(9) 0.0019(10)
C27 0.0305(11) 0.0190(10) 0.0145(9) -0.0007(8) -0.0005(8) -0.0003(9)
C9 0.0323(12) 0.0200(11) 0.0242(11) -0.0033(9) 0.0022(9) 0.0072(10)
C24 0.0281(11) 0.0193(10) 0.0154(9) 0.0006(8) -0.0017(8) 0.0023(9)
C2 0.0263(12) 0.0339(14) 0.0322(13) 0.0112(11) 0.0123(10) 0.0099(11)
C34 0.0237(10) 0.0288(12) 0.0211(10) 0.0046(10) 0.0000(8) 0.0023(10)
C23 0.0223(10) 0.0188(10) 0.0161(9) 0.0022(8) 0.0009(8) 0.0002(8)
N1 0.0196(8) 0.0189(9) 0.0204(8) 0.0052(7) 0.0044(7) 0.0016(7)
C7 0.0290(12) 0.0174(10) 0.0253(11) 0.0040(9) -0.0021(9) -0.0042(9)
C29 0.0214(10) 0.0224(11) 0.0200(10) 0.0047(9) 0.0016(8) 0.0038(9)
C13 0.0196(10) 0.0256(12) 0.0277(11) -0.0025(10) -0.0004(9) -0.0018(9)
C18 0.0292(11) 0.0231(11) 0.0185(10) 0.0042(9) 0.0021(9) 0.0015(10)
C30 0.0375(14) 0.0231(12) 0.0287(12) 0.0044(10) -0.0036(11) 0.0047(11)
C33 0.0209(10) 0.0449(16) 0.0246(11) 0.0104(12) -0.0002(9) 0.0038(11)
C39 0.0390(14) 0.0251(12) 0.0324(13) 0.0103(11) -0.0015(11) 0.0032(11)
C22 0.0200(9) 0.0130(9) 0.0165(9) -0.0011(7) 0.0008(7) 0.0029(8)
C17 0.0197(9) 0.0159(9) 0.0161(9) 0.0008(8) -0.0001(7) 0.0007(8)
C37 0.0352(13) 0.0208(11) 0.0364(14) -0.0059(11) 0.0062(11) 0.0012(11)
C5 0.0188(9) 0.0209(10) 0.0214(10) 0.0069(9) 0.0005(8) 0.0004(9)
C15 0.0254(11) 0.0190(10) 0.0269(11) 0.0044(9) 0.0047(9) -0.0023(9)
C14 0.0233(11) 0.0230(11) 0.0365(14) -0.0007(10) 0.0063(10) -0.0064(9)
C35 0.0209(10) 0.0176(10) 0.0211(10) 0.0005(8) 0.0026(8) 0.0020(8)
C8 0.0377(13) 0.0158(10) 0.0243(11) -0.0004(9) -0.0040(10) 0.0009(10)
C20 0.0234(11) 0.0283(12) 0.0230(11) -0.0008(10) -0.0062(9) 0.0035(10)
C3 0.0217(11) 0.0367(15) 0.0384(14) 0.0154(12) 0.0095(10) 0.0019(11)
C32 0.0316(13) 0.0384(15) 0.0348(14) 0.0195(13) 0.0036(11) 0.0108(12)
C19 0.0301(12) 0.0300(13) 0.0193(10) 0.0036(10) -0.0048(9) 0.0031(10)
C38 0.0347(13) 0.0163(10) 0.0437(16) 0.0044(11) 0.0031(12) 0.0026(10)
C11 0.0192(9) 0.0158(9) 0.0163(9) 0.0026(8) -0.0005(7) -0.0004(8)
C16 0.0213(10) 0.0131(9) 0.0175(9) 0.0001(8) 0.0021(8) 0.0015(8)
C10 0.0225(10) 0.0169(10) 0.0244(10) 0.0002(9) 0.0028(8) 0.0019(8)
C26 0.0240(10) 0.0172(10) 0.0155(9) 0.0021(8) 0.0024(8) 0.0013(8)
C4 0.0233(11) 0.0252(11) 0.0334(13) 0.0085(10) 0.0030(10) -0.0013(10)
C21 0.0194(10) 0.0204(10) 0.0216(10) 0.0002(9) 0.0003(8) 0.0001(8)
C40 0.0317(12) 0.0240(11) 0.0214(10) 0.0020(9) -0.0012(9) 0.0043(10)
B1 0.0262(12) 0.0236(12) 0.0211(11) -0.0004(10) 0.0045(10) 0.0036(11)
C1 0.0260(11) 0.0249(11) 0.0253(11) 0.0041(10) 0.0092(9) 0.0069(10)
C12 0.0190(10) 0.0217(10) 0.0203(10) -0.0004(9) -0.0013(8) 0.0014(9)
C31 0.0439(16) 0.0233(12) 0.0459(17) 0.0071(12) 0.0010(14) 0.0097(12)
C6 0.0199(10) 0.0175(9) 0.0201(10) 0.0039(8) -0.0013(8) -0.0007(8)
C41 0.064(2) 0.0498(19) 0.0342(16) 0.0035(15) -0.0086(15) -0.0188(18)
C25 0.0243(10) 0.0178(10) 0.0153(9) 0.0020(8) 0.0024(8) 0.0021(9)

loop_
_atom_type_symbol
_atom_type_description
_atom_type_scat_dispersion_real
_atom_type_scat_dispersion_imag
_atom_type_scat_source
C C 0.0033 0.0016 'International Tables Vol C Tables 4.2.6.8 and 6.1.1.4'
H H 0.0000 0.0000 'International Tables Vol C Tables 4.2.6.8 and 6.1.1.4'
N N 0.0061 0.0033 'International Tables Vol C Tables 4.2.6.8 and 6.1.1.4'
O O 0.0106 0.0060 'International Tables Vol C Tables 4.2.6.8 and 6.1.1.4'
Ir Ir -1.4442 7.9887 'International Tables Vol C Tables 4.2.6.8 and 6.1.1.4'
Cl Cl 0.1484 0.1585 'International Tables Vol C Tables 4.2.6.8 and 6.1.1.4'
B B 0.0013 0.0007 'International Tables Vol C Tables 4.2.6.8 and 6.1.1.4'
F F 0.0171 0.0103 'International Tables Vol C Tables 4.2.6.8 and 6.1.1.4'

loop_
_geom_angle_atom_site_label_1
_geom_angle_atom_site_label_2
_geom_angle_atom_site_label_3
_geom_angle
C22 Ir C11 88.43(8)
C22 Ir N1 94.67(8)
C11 Ir N1 80.41(8)
C22 Ir N2 80.60(8)
C11 Ir N2 98.52(8)
N1 Ir N2 175.20(7)
C22 Ir N4 97.76(8)
C11 Ir N4 173.70(8)
N1 Ir N4 97.83(8)
N2 Ir N4 83.72(7)
C22 Ir N3 169.86(8)
C11 Ir N3 101.11(8)
N1 Ir N3 90.34(7)
N2 Ir N3 94.46(7)
N4 Ir N3 72.78(7)
C23 O1 N3 107.61(16)
C28 O2 N4 107.26(16)
C27 C28 O2 110.51(19)
C27 C28 C35 132.2(2)
O2 C28 C35 117.14(19)
C12 N2 C16 119.10(19)
C12 N2 Ir 124.97(15)
C16 N2 Ir 115.20(14)
C26 N4 O2 106.76(17)
C26 N4 Ir 119.53(15)
O2 N4 Ir 132.04(14)
C25 N3 O1 106.53(17)
C25 N3 Ir 118.72(15)
O1 N3 Ir 134.71(14)
C37 C36 C35 119.8(2)
C28 C27 C26 103.9(2)
C8 C9 C10 120.8(2)
C23 C24 C25 104.1(2)
C3 C2 C1 119.1(2)
C33 C34 C29 120.3(3)
C24 C23 O1 110.29(19)
C24 C23 C29 132.2(2)
O1 C23 C29 117.5(2)
C1 N1 C5 119.5(2)
C1 N1 Ir 124.31(17)
C5 N1 Ir 116.15(15)
C8 C7 C6 119.6(2)
C30 C29 C34 119.8(2)
C30 C29 C23 121.6(2)
C34 C29 C23 118.6(2)
C12 C13 C14 119.1(2)
C19 C18 C17 119.9(2)
C29 C30 C31 119.2(3)
C32 C33 C34 119.7(3)
C40 C39 C38 120.3(2)
C21 C22 C17 117.1(2)
C21 C22 Ir 128.88(17)
C17 C22 Ir 114.02(15)
C18 C17 C22 121.6(2)
C18 C17 C16 122.8(2)
C22 C17 C16 115.57(19)
C38 C37 C36 119.9(2)
N1 C5 C4 120.3(2)
N1 C5 C6 113.70(19)
C4 C5 C6 126.0(2)
C14 C15 C16 119.6(2)
C13 C14 C15 119.3(2)
C36 C35 C40 120.3(2)
C36 C35 C28 118.8(2)
C40 C35 C28 120.7(2)
C7 C8 C9 119.8(2)
C19 C20 C21 120.7(2)
C4 C3 C2 119.4(2)
C31 C32 C33 120.4(2)
C18 C19 C20 119.6(2)
C37 C38 C39 120.3(2)
C10 C11 C6 117.8(2)
C10 C11 Ir 127.69(16)
C6 C11 Ir 114.44(16)
N2 C16 C15 120.6(2)
N2 C16 C17 113.35(19)
C15 C16 C17 126.0(2)
C9 C10 C11 120.7(2)
N4 C26 C27 111.51(19)
N4 C26 C25 114.26(19)
C27 C26 C25 133.9(2)
C3 C4 C5 119.8(2)
C20 C21 C22 121.1(2)
C39 C40 C35 119.5(2)
F3 B1 F2 109.9(2)
F3 B1 F1 110.6(2)
F2 B1 F1 108.0(2)
F3 B1 F4 109.7(2)
F2 B1 F4 109.7(2)
F1 B1 F4 108.9(2)
N1 C1 C2 121.8(2)
N2 C12 C13 122.1(2)
C32 C31 C30 120.6(3)
C7 C6 C11 121.3(2)
C7 C6 C5 123.5(2)
C11 C6 C5 115.2(2)
Cl2 C41 Cl1 111.43(19)
N3 C25 C24 111.4(2)
N3 C25 C26 114.42(19)
C24 C25 C26 134.0(2)

loop_
_geom_bond_atom_site_label_1
_geom_bond_atom_site_label_2
_geom_bond_distance
Ir C22 2.003(2)
Ir C11 2.005(2)
Ir N1 2.0403(18)
Ir N2 2.0511(18)
Ir N4 2.1380(18)
Ir N3 2.1581(18)
Cl2 C41 1.745(4)
Cl1 C41 1.748(4)
F4 B1 1.401(3)
F1 B1 1.394(3)
F3 B1 1.380(3)
O1 C23 1.365(3)
O1 N3 1.386(2)
F2 B1 1.387(3)
O2 C28 1.364(3)
O2 N4 1.387(2)
C28 C27 1.358(3)
C28 C35 1.460(3)
N2 C12 1.353(3)
N2 C16 1.360(3)
N4 C26 1.323(3)
N3 C25 1.325(3)
C36 C37 1.389(4)
C36 C35 1.391(3)
C27 C26 1.402(3)
C9 C8 1.389(4)
C9 C10 1.393(3)
C24 C23 1.355(3)
C24 C25 1.403(3)
C2 C3 1.380(4)
C2 C1 1.382(3)
C34 C33 1.383(3)
C34 C29 1.398(3)
C23 C29 1.455(3)
N1 C1 1.351(3)
N1 C5 1.360(3)
C7 C8 1.383(4)
C7 C6 1.398(3)
C29 C30 1.385(3)
C13 C12 1.377(3)
C13 C14 1.378(4)
C18 C19 1.381(3)
C18 C17 1.397(3)
C30 C31 1.395(4)
C33 C32 1.380(4)
C39 C40 1.383(4)
C39 C38 1.389(4)
C22 C21 1.399(3)
C22 C17 1.411(3)
C17 C16 1.468(3)
C37 C38 1.382(4)
C5 C4 1.395(3)
C5 C6 1.464(3)
C15 C14 1.385(4)
C15 C16 1.392(3)
C35 C40 1.392(3)
C20 C19 1.389(4)
C20 C21 1.395(3)
C3 C4 1.377(4)
C32 C31 1.376(4)
C11 C10 1.394(3)
C11 C6 1.411(3)
C26 C25 1.455(3)
